data_1535576
loop_
_publ_author_name
'Mrotzek, A.'
'Chung, D.-Y.'
'Kanatzidis, M.G.'
'Hogan, T.'
'Ghelani, N.'

_publ_section_title
;
 Structure and thermoelectric properties of the new quaternary bismuth
 selenides A1-x M4-x Bi11+x Se21 (A = K, Rb, Cs; M = Sn, Pb) - members of
 the grand homologous Series Km (M6 Se8)m (M5+n Se9+n)
;
_journal_name_full 'Chemistry - A European Journal'
_journal_page_first 1915
_journal_page_last 1926
_journal_volume 7
_journal_year 2001
_chemical_formula_sum 'Bi11.46 K0.54 Se21 Sn3.54'
_chemical_name_systematic 'K0.54 Sn3.54 Bi11.46 Se21'
_space_group_IT_number 12
_symmetry_space_group_name_Hall '-C 2y'
_symmetry_space_group_name_H-M 'C 1 2/m 1'
_cell_angle_alpha 90
_cell_angle_beta 112.064
_cell_angle_gamma 90
_cell_formula_units_Z 2
_cell_length_a 31.91
_cell_length_b 4.1462
_cell_length_c 17.311
_cell_volume 2122.603
_citation_journal_id_ASTM CEUJED
_cod_data_source_file Mrotzek_CEUJED_2001_64.cif
_cod_data_source_block Bi11.46K0.54Se21Sn3.54
_cod_database_code 1535576

loop_
_symmetry_equiv_pos_as_xyz
x,y,z
-x,y,-z
-x,-y,-z
x,-y,z
x+1/2,y+1/2,z
-x+1/2,y+1/2,-z
-x+1/2,-y+1/2,-z
x+1/2,-y+1/2,z

loop_
_atom_site_label
_atom_site_type_symbol
_atom_site_fract_x
_atom_site_fract_y
_atom_site_fract_z
_atom_site_occupancy
_atom_site_U_iso_or_equiv
Bi4 Bi+3 0.07703 0 0.17206 1 0.0
Sn5 Sn+2 0.1997 0 0.91481 0.25 0.0
Sn1 Sn+2 0.4452 0 0.05262 0.15 0.0
Sn3 Sn+2 0.16477 0 0.63261 0.86 0.0
Se2 Se-2 0.47858 0 0.7793 1 0.0
Bi2 Bi+3 0.0308 0 0.71839 1 0.0
Sn2 Sn+2 0.39416 0 0.60742 0.18 0.0
Bi1 Bi+3 0.5 0 0.5 1 0.0
Se8 Se-2 0.31994 0 0.4617 1 0.0
Bi3 Bi+3 0.4452 0 0.05262 0.859 0.0
Bi7 Bi+3 0.21984 0 0.19477 0.66 0.0
Bi8 Bi+3 0.1997 0 0.91481 0.755 0.0
Sn4 Sn+2 0.21984 0 0.19477 0.35 0.0
Se3 Se-2 0 0 0 1 0.0
Se5 Se-2 0.0976 0 0.8904 1 0.0
Se6 Se-2 0.37822 0 0.88086 1 0.0
Se10 Se-2 0.30835 0 0.21053 1 0.0
Bi6 Bi+3 0.16477 0 0.63261 0.158 0.0
Se4 Se-2 0.42493 0 0.334 1 0.0
Bi5 Bi+3 0.39416 0 0.60742 0.825 0.0
Se9 Se-2 0.25818 0 0.6885 1 0.0
Se1 Se-2 0.04972 0 0.4496 1 0.0
Se7 Se-2 0.14638 0 0.33263 1 0.0
Se11 Se-2 0.29203 0 0.95778 1 0.0
K1 K+1 0.25 0 0.531 0.27 0.0
